data_2230857
loop_
_publ_author_name
'Rong, Tao'

_publ_section_title
;
 1-Chloromethyl-1,4-diazoniabicyclo[2.2.2]octane
 tetrachloridocuprate(II)
;
_journal_coeditor_code SI2354
_journal_issue 7
_journal_name_full 'Acta Crystallographica Section E'
_journal_page_first m889
_journal_paper_doi 10.1107/S1600536811020782
_journal_volume 67
_journal_year 2011
_chemical_formula_iupac '(C7 H15 Cl N2) [Cu Cl4]'
_chemical_formula_moiety 'C7 H15 Cl N2 2+, Cl4 Cu 2-'
_chemical_formula_sum 'C7 H15 Cl5 Cu N2'
_chemical_formula_weight 368.00
_chemical_name_systematic
;
1-Chloromethyl-1,4-diazoniabicyclo[2.2.2]octane tetrachloridocuprate(II)
;
_space_group_IT_number 19
_symmetry_cell_setting orthorhombic
_symmetry_space_group_name_Hall 'P 2ac 2ab'
_symmetry_space_group_name_H-M 'P 21 21 21'
_atom_sites_solution_hydrogens geom
_atom_sites_solution_primary direct
_atom_sites_solution_secondary difmap
_audit_creation_method SHELXL97
_cell_angle_alpha 90.00
_cell_angle_beta 90.00
_cell_angle_gamma 90.00
_cell_formula_units_Z 4
_cell_length_a 9.878(4)
_cell_length_b 11.167(4)
_cell_length_c 12.201(4)
_cell_measurement_reflns_used 4288
_cell_measurement_temperature 293(2)
_cell_measurement_theta_max 27.4662
_cell_measurement_theta_min 2.4724
_cell_volume 1345.9(9)
_computing_cell_refinement 'CrystalClear (Rigaku, 2005)'
_computing_data_collection 'CrystalClear (Rigaku, 2005)'
_computing_data_reduction 'CrystalClear (Rigaku, 2005)'
_computing_molecular_graphics 'ORTEP-3 (Farrugia, 1997)'
_computing_publication_material 'SHELXL97 (Sheldrick, 2008)'
_computing_structure_refinement 'SHELXL97 (Sheldrick, 2008)'
_computing_structure_solution 'SHELXS97 (Sheldrick, 2008)'
_diffrn_ambient_temperature 293(2)
_diffrn_detector_area_resol_mean 28.5714
_diffrn_measured_fraction_theta_full 0.994
_diffrn_measured_fraction_theta_max 0.994
_diffrn_measurement_device_type 'Rigaku Mercury2'
_diffrn_measurement_method 'CCD profile fitting'
_diffrn_radiation_monochromator graphite
_diffrn_radiation_source 'fine-focus sealed tube'
_diffrn_radiation_type MoK\a
_diffrn_radiation_wavelength 0.71073
_diffrn_reflns_av_R_equivalents 0.0316
_diffrn_reflns_av_sigmaI/netI 0.0359
_diffrn_reflns_limit_h_max 12
_diffrn_reflns_limit_h_min -12
_diffrn_reflns_limit_k_max 14
_diffrn_reflns_limit_k_min -14
_diffrn_reflns_limit_l_max 15
_diffrn_reflns_limit_l_min -15
_diffrn_reflns_number 6091
_diffrn_reflns_theta_full 27.47
_diffrn_reflns_theta_max 27.4662
_diffrn_reflns_theta_min 2.4724
_diffrn_standards_number 0
_exptl_absorpt_coefficient_mu 2.585
_exptl_absorpt_correction_T_max 0.596
_exptl_absorpt_correction_T_min 0.465
_exptl_absorpt_correction_type multi-scan
_exptl_absorpt_process_details '(CrystalClear; Rigaku, 2005)'
_exptl_crystal_colour brown
_exptl_crystal_density_diffrn 1.816
_exptl_crystal_density_method 'not measured'
_exptl_crystal_description block
_exptl_crystal_F_000 740
_exptl_crystal_size_max 0.3000
_exptl_crystal_size_mid 0.2500
_exptl_crystal_size_min 0.2000
_refine_diff_density_max 0.389
_refine_diff_density_min -0.364
_refine_ls_abs_structure_details 'Flack (1983), with 1298 Friedel pairs'
_refine_ls_abs_structure_Flack 0.006(11)
_refine_ls_extinction_method none
_refine_ls_goodness_of_fit_ref 1.007
_refine_ls_hydrogen_treatment constr
_refine_ls_matrix_type full
_refine_ls_number_parameters 136
_refine_ls_number_reflns 3072
_refine_ls_number_restraints 0
_refine_ls_restrained_S_all 1.007
_refine_ls_R_factor_all 0.0241
_refine_ls_R_factor_gt 0.0223
_refine_ls_shift/su_max 0.001
_refine_ls_shift/su_mean 0.000
_refine_ls_structure_factor_coef Fsqd
_refine_ls_weighting_details 'w = 1/[\s^2^(Fo^2^)+(0.0267P)^2^] where P=(Fo^2^+2Fc^2^)/3'
_refine_ls_weighting_scheme calc
_refine_ls_wR_factor_gt 0.0540
_refine_ls_wR_factor_ref 0.0545
_reflns_number_gt 2865
_reflns_number_total 3072
_reflns_threshold_expression I>2\s(I)
_cod_data_source_file si2354.cif
_cod_data_source_block I
_cod_original_cell_volume 1345.9(8)
_cod_original_sg_symbol_Hall 'P 2ac 2ab '
_cod_original_formula_sum 'C7 H15 Cl5 Cu N2 '
_cod_database_code 2230857
_cod_database_fobs_code 2230857

loop_
_symmetry_equiv_pos_as_xyz
'x, y, z'
'-x+1/2, -y, z+1/2'
'-x, y+1/2, -z+1/2'
'x+1/2, -y+1/2, -z'

loop_
_atom_site_type_symbol
_atom_site_label
_atom_site_fract_x
_atom_site_fract_y
_atom_site_fract_z
_atom_site_U_iso_or_equiv
_atom_site_adp_type
_atom_site_calc_flag
_atom_site_refinement_flags
_atom_site_occupancy
_atom_site_symmetry_multiplicity
_atom_site_disorder_assembly
_atom_site_disorder_group
C C1 0.4179(3) 1.0325(2) 0.3874(2) 0.0310(6) Uani d . 1 1 . .
H H1A 0.4300 0.9982 0.3150 0.037 Uiso calc R 1 1 . .
H H1B 0.3385 1.0836 0.3859 0.037 Uiso calc R 1 1 . .
C C2 0.3989(3) 0.9330(2) 0.4717(2) 0.0267(6) Uani d . 1 1 . .
H H2A 0.3256 0.9533 0.5212 0.032 Uiso calc R 1 1 . .
H H2B 0.3760 0.8586 0.4350 0.032 Uiso calc R 1 1 . .
C C3 0.6657(3) 1.0334(2) 0.4017(2) 0.0303(6) Uani d . 1 1 . .
H H3A 0.7419 1.0735 0.4359 0.036 Uiso calc R 1 1 . .
H H3B 0.6844 1.0253 0.3240 0.036 Uiso calc R 1 1 . .
C C4 0.6448(3) 0.9099(2) 0.4533(2) 0.0286(6) Uani d . 1 1 . .
H H4A 0.6235 0.8517 0.3968 0.034 Uiso calc R 1 1 . .
H H4B 0.7269 0.8845 0.4902 0.034 Uiso calc R 1 1 . .
C C5 0.5303(3) 1.1391(2) 0.5373(2) 0.0288(6) Uani d . 1 1 . .
H H5A 0.4426 1.1748 0.5519 0.035 Uiso calc R 1 1 . .
H H5B 0.5998 1.1973 0.5551 0.035 Uiso calc R 1 1 . .
C C6 0.5486(3) 1.0273(2) 0.6064(2) 0.0282(6) Uani d . 1 1 . .
H H6A 0.6388 1.0263 0.6380 0.034 Uiso calc R 1 1 . .
H H6B 0.4834 1.0269 0.6659 0.034 Uiso calc R 1 1 . .
C C7 0.5329(3) 0.8043(2) 0.6006(2) 0.0336(6) Uani d . 1 1 . .
H H7A 0.6137 0.8040 0.6457 0.040 Uiso calc R 1 1 . .
H H7B 0.5382 0.7367 0.5510 0.040 Uiso calc R 1 1 . .
Cl Cl1 0.39073(9) 0.78795(7) 0.68465(6) 0.0493(2) Uani d . 1 1 . .
N N1 0.5285(2) 0.91796(17) 0.53523(16) 0.0212(4) Uani d . 1 1 . .
N N2 0.5402(2) 1.10429(17) 0.41845(17) 0.0255(4) Uani d . 1 1 . .
H H2C 0.5438 1.1716 0.3765 0.031 Uiso calc R 1 1 . .
Cl Cl2 0.36056(6) 1.33367(5) 0.33718(6) 0.03068(15) Uani d . 1 1 . .
Cl Cl3 0.69739(6) 1.35292(6) 0.36324(6) 0.03568(16) Uani d . 1 1 . .
Cl Cl4 0.42453(7) 1.63249(5) 0.36275(5) 0.03390(16) Uani d . 1 1 . .
Cl Cl5 0.55993(8) 1.49699(6) 0.59012(6) 0.04221(18) Uani d . 1 1 . .
Cu Cu1 0.51283(3) 1.45593(3) 0.41718(3) 0.02648(9) Uani d . 1 1 . .

loop_
_atom_site_aniso_label
_atom_site_aniso_U_11
_atom_site_aniso_U_22
_atom_site_aniso_U_33
_atom_site_aniso_U_12
_atom_site_aniso_U_13
_atom_site_aniso_U_23
C1 0.0292(13) 0.0314(14) 0.0325(15) -0.0047(12) -0.0084(11) 0.0029(11)
C2 0.0233(13) 0.0228(13) 0.0339(14) -0.0040(10) -0.0025(11) -0.0032(11)
C3 0.0237(12) 0.0379(14) 0.0294(14) 0.0008(12) 0.0058(11) 0.0033(12)
C4 0.0255(13) 0.0314(13) 0.0289(14) 0.0070(12) 0.0048(11) 0.0014(11)
C5 0.0342(15) 0.0215(12) 0.0305(13) -0.0036(12) 0.0031(12) -0.0053(10)
C6 0.0338(14) 0.0260(13) 0.0248(14) -0.0091(11) 0.0016(10) -0.0047(10)
C7 0.0426(16) 0.0270(13) 0.0312(15) -0.0047(12) -0.0017(13) 0.0070(11)
Cl1 0.0659(6) 0.0429(4) 0.0392(4) -0.0177(4) 0.0166(4) 0.0024(3)
N1 0.0226(10) 0.0194(9) 0.0217(10) -0.0025(8) -0.0004(9) -0.0012(8)
N2 0.0260(10) 0.0214(10) 0.0292(11) -0.0023(9) -0.0003(10) 0.0027(9)
Cl2 0.0259(3) 0.0249(3) 0.0412(4) -0.0006(3) -0.0059(3) -0.0022(3)
Cl3 0.0241(3) 0.0314(3) 0.0516(4) 0.0000(3) -0.0010(3) -0.0042(3)
Cl4 0.0505(4) 0.0211(3) 0.0302(3) 0.0052(3) -0.0030(3) -0.0007(3)
Cl5 0.0568(5) 0.0438(4) 0.0260(3) 0.0048(4) -0.0066(3) -0.0006(3)
Cu1 0.02908(17) 0.02223(14) 0.02814(16) 0.00119(14) -0.00354(14) -0.00133(13)

loop_
_atom_type_symbol
_atom_type_description
_atom_type_scat_dispersion_real
_atom_type_scat_dispersion_imag
_atom_type_scat_source
C C 0.0033 0.0016 'International Tables Vol C Tables 4.2.6.8 and 6.1.1.4'
H H 0.0000 0.0000 'International Tables Vol C Tables 4.2.6.8 and 6.1.1.4'
N N 0.0061 0.0033 'International Tables Vol C Tables 4.2.6.8 and 6.1.1.4'
O O 0.0106 0.0060 'International Tables Vol C Tables 4.2.6.8 and 6.1.1.4'
Cl Cl 0.1484 0.1585 'International Tables Vol C Tables 4.2.6.8 and 6.1.1.4'
Cu Cu 0.3201 1.2651 'International Tables Vol C Tables 4.2.6.8 and 6.1.1.4'

loop_
_geom_angle_atom_site_label_1
_geom_angle_atom_site_label_2
_geom_angle_atom_site_label_3
_geom_angle_site_symmetry_1
_geom_angle_site_symmetry_3
_geom_angle
_geom_angle_publ_flag
N2 C1 C2 . . 108.56(19) ?
N2 C1 H1A . . 110.0 ?
C2 C1 H1A . . 110.0 ?
N2 C1 H1B . . 110.0 ?
C2 C1 H1B . . 110.0 ?
H1A C1 H1B . . 108.4 ?
N1 C2 C1 . . 108.86(19) ?
N1 C2 H2A . . 109.9 ?
C1 C2 H2A . . 109.9 ?
N1 C2 H2B . . 109.9 ?
C1 C2 H2B . . 109.9 ?
H2A C2 H2B . . 108.3 ?
N2 C3 C4 . . 108.13(19) ?
N2 C3 H3A . . 110.1 ?
C4 C3 H3A . . 110.1 ?
N2 C3 H3B . . 110.1 ?
C4 C3 H3B . . 110.1 ?
H3A C3 H3B . . 108.4 ?
N1 C4 C3 . . 108.55(19) ?
N1 C4 H4A . . 110.0 ?
C3 C4 H4A . . 110.0 ?
N1 C4 H4B . . 110.0 ?
C3 C4 H4B . . 110.0 ?
H4A C4 H4B . . 108.4 ?
N2 C5 C6 . . 108.37(19) ?
N2 C5 H5A . . 110.0 ?
C6 C5 H5A . . 110.0 ?
N2 C5 H5B . . 110.0 ?
C6 C5 H5B . . 110.0 ?
H5A C5 H5B . . 108.4 ?
N1 C6 C5 . . 109.22(19) ?
N1 C6 H6A . . 109.8 ?
C5 C6 H6A . . 109.8 ?
N1 C6 H6B . . 109.8 ?
C5 C6 H6B . . 109.8 ?
H6A C6 H6B . . 108.3 ?
N1 C7 Cl1 . . 112.18(19) ?
N1 C7 H7A . . 109.2 ?
Cl1 C7 H7A . . 109.2 ?
N1 C7 H7B . . 109.2 ?
Cl1 C7 H7B . . 109.2 ?
H7A C7 H7B . . 107.9 ?
C7 N1 C2 . . 113.10(19) ?
C7 N1 C6 . . 111.95(19) ?
C2 N1 C6 . . 108.52(19) ?
C7 N1 C4 . . 106.10(19) ?
C2 N1 C4 . . 108.03(19) ?
C6 N1 C4 . . 108.98(18) ?
C3 N2 C1 . . 110.7(2) ?
C3 N2 C5 . . 109.0(2) ?
C1 N2 C5 . . 109.21(19) ?
C3 N2 H2C . . 109.3 ?
C1 N2 H2C . . 109.3 ?
C5 N2 H2C . . 109.3 ?
Cl5 Cu1 Cl2 . . 132.85(3) ?
Cl5 Cu1 Cl3 . . 102.39(3) ?
Cl2 Cu1 Cl3 . . 95.98(4) ?
Cl5 Cu1 Cl4 . . 100.44(3) ?
Cl2 Cu1 Cl4 . . 98.27(4) ?
Cl3 Cu1 Cl4 . . 132.29(3) ?

loop_
_geom_bond_atom_site_label_1
_geom_bond_atom_site_label_2
_geom_bond_site_symmetry_2
_geom_bond_distance
_geom_bond_publ_flag
C1 N2 . 1.499(3) ?
C1 C2 . 1.526(3) ?
C1 H1A . 0.9700 ?
C1 H1B . 0.9700 ?
C2 N1 . 1.506(3) ?
C2 H2A . 0.9700 ?
C2 H2B . 0.9700 ?
C3 N2 . 1.484(3) ?
C3 C4 . 1.530(3) ?
C3 H3A . 0.9700 ?
C3 H3B . 0.9700 ?
C4 N1 . 1.526(3) ?
C4 H4A . 0.9700 ?
C4 H4B . 0.9700 ?
C5 N2 . 1.504(3) ?
C5 C6 . 1.518(3) ?
C5 H5A . 0.9700 ?
C5 H5B . 0.9700 ?
C6 N1 . 1.511(3) ?
C6 H6A . 0.9700 ?
C6 H6B . 0.9700 ?
C7 N1 . 1.499(3) ?
C7 Cl1 . 1.748(3) ?
C7 H7A . 0.9700 ?
C7 H7B . 0.9700 ?
N2 H2C . 0.9100 ?
Cl2 Cu1 . 2.2537(8) yes
Cl3 Cu1 . 2.2539(9) yes
Cl4 Cu1 . 2.2559(9) yes
Cl5 Cu1 . 2.2088(11) yes

loop_
_geom_hbond_atom_site_label_D
_geom_hbond_atom_site_label_H
_geom_hbond_atom_site_label_A
_geom_hbond_site_symmetry_A
_geom_hbond_distance_DH
_geom_hbond_distance_HA
_geom_hbond_distance_DA
_geom_hbond_angle_DHA
N2 H2C Cl2 . 0.91 2.60 3.270(2) 130.6
N2 H2C Cl3 . 0.91 2.54 3.252(2) 135.9

loop_
_geom_torsion_atom_site_label_1
_geom_torsion_atom_site_label_2
_geom_torsion_atom_site_label_3
_geom_torsion_atom_site_label_4
_geom_torsion_site_symmetry_1
_geom_torsion_site_symmetry_2
_geom_torsion_site_symmetry_3
_geom_torsion_site_symmetry_4
_geom_torsion
_geom_torsion_publ_flag
N2 C1 C2 N1 . . . . -16.8(3) ?
N2 C3 C4 N1 . . . . -19.5(3) ?
N2 C5 C6 N1 . . . . -16.8(3) ?
Cl1 C7 N1 C2 . . . . -52.6(2) ?
Cl1 C7 N1 C6 . . . . 70.4(2) ?
Cl1 C7 N1 C4 . . . . -170.83(17) ?
C1 C2 N1 C7 . . . . -166.0(2) ?
C1 C2 N1 C6 . . . . 69.1(2) ?
C1 C2 N1 C4 . . . . -48.9(2) ?
C5 C6 N1 C7 . . . . -174.9(2) ?
C5 C6 N1 C2 . . . . -49.3(2) ?
C5 C6 N1 C4 . . . . 68.1(2) ?
C3 C4 N1 C7 . . . . -167.6(2) ?
C3 C4 N1 C2 . . . . 70.9(2) ?
C3 C4 N1 C6 . . . . -46.9(3) ?
C4 C3 N2 C1 . . . . -47.8(3) ?
C4 C3 N2 C5 . . . . 72.3(2) ?
C2 C1 N2 C3 . . . . 69.9(3) ?
C2 C1 N2 C5 . . . . -50.1(3) ?
C6 C5 N2 C3 . . . . -51.1(3) ?
C6 C5 N2 C1 . . . . 70.0(3) ?
